data_7719804
loop_
_publ_author_name
'Gro\&s, Melena'
'Meyer, Hans-Juergen'
'Brand, Catharina D.'
'Schmidt, Patrick'
'Parker, Tim Maikel'
'Zhang, Dai'
'Romao, Carl P.'

_publ_section_title
;
 Synthesis and SHG Properties of the Melamine-Based Material (C 3 N 6 H 7
 )ZnX 3 (C 3 N 6 H 6 ) (X = Cl, Br)
;
_journal_name_full 'Dalton Transactions'
_journal_paper_doi 10.1039/D5DT02245B
_journal_year 2025
_chemical_formula_moiety 'C12 H26 Cl4 N24 O2 Zn3'
_chemical_formula_sum 'C12 H26 Cl4 N24 O2 Zn3'
_chemical_formula_weight 876.498
_space_group_crystal_system triclinic
_space_group_IT_number 2
_space_group_name_Hall '-P 1'
_space_group_name_H-M_alt 'P -1'
_symmetry_Int_Tables_number 2
_audit_creation_date 2025-10-07
_audit_creation_method
;
Olex2 1.5
(compiled 2025.07.13 svn.rb7424aed for OlexSys, GUI svn.r7314)
;
_audit_update_record
;
2025-10-07 deposited with the CCDC.	2025-11-03 downloaded from the CCDC.
;
_cell_angle_alpha 72.4808(12)
_cell_angle_beta 79.2600(11)
_cell_angle_gamma 89.9677(10)
_cell_formula_units_Z 2
_cell_length_a 10.53581(13)
_cell_length_b 10.58069(13)
_cell_length_c 13.86760(19)
_cell_measurement_reflns_used 36442
_cell_measurement_temperature 150.02(17)
_cell_measurement_theta_max 79.8210
_cell_measurement_theta_min 3.3990
_cell_volume 1445.83(3)
_computing_cell_refinement 'CrysAlisPro 1.171.43.142a (Rigaku OD, 2024)'
_computing_data_collection 'CrysAlisPro system (CCD 43.142a 64-bit (release 17-10-2024))'
_computing_data_reduction 'CrysAlisPro 1.171.43.142a (Rigaku OD, 2024)'
_computing_molecular_graphics 'Olex2 1.5 (Dolomanov et al., 2009)'
_computing_publication_material 'Olex2 1.5 (Dolomanov et al., 2009)'
_computing_structure_refinement 'olex2.refine 1.5 (Bourhis et al., 2015)'
_diffrn_ambient_environment N~2~
_diffrn_ambient_temperature 150.02(17)
_diffrn_detector 'Hybrid Pixel Array Detector'
_diffrn_detector_area_resol_mean 10.0000
_diffrn_detector_type HyPix
_diffrn_measured_fraction_theta_full 0.9990
_diffrn_measured_fraction_theta_max 0.9963
_diffrn_measurement_details
;
List of Runs (angles in degrees, time in seconds):

  # Type    Start    End  Width  t~exp~   \w     \q     \k     \f   Frames
#--------------------------------------------------------------------------
  1  \w    -57.00  -9.00   0.50    4.00    --  -49.91 118.00 116.00   96
  2  \w     31.00  75.00   0.50    4.00    --   49.91-118.00  30.00   88
  3  \w    -77.00 -52.00   0.50    8.00    --  -90.00 118.00 116.00   50
  4  \w   -132.00-105.00   0.50    8.00    --  -90.00-118.00  30.00   54
  5  \w    100.00 149.00   0.50    8.00    --  111.50 118.00 116.00   98
  6  \w     84.00 110.00   0.50    8.00    --  111.50-118.00  30.00   52
  7  \w   -117.00 -74.00   0.50    4.00    --  -49.91-125.00-150.00   86
  8  \w    -61.00 -18.00   0.50    4.00    --  -49.91  57.00 -30.00   86
  9  \w   -115.00 -86.00   0.50    4.00    --  -49.91-125.00   0.00   58
 10  \w    -19.00  21.00   0.50    4.00    --  -49.91  19.00  30.00   80
 11  \w    -42.00  22.00   0.50    4.00    --  -49.91  37.00 -90.00  128
 12  \w    -16.00   9.00   0.50    4.00    --  -49.91  57.00 -30.00   50
 13  \w     32.00  57.00   0.50    4.00    --   49.91 -57.00  90.00   50
 14  \w    -19.00  26.00   0.50    4.00    --   49.91 -57.00  90.00   90
 15  \w    -20.00  13.00   0.50    4.00    --   49.91 -19.00 120.00   66
 16  \w    -70.00 -31.00   0.50    8.00    --  -90.00  61.00-120.00   78
 17  \w    -50.00 -19.00   0.50    8.00    --  -90.00  45.00  30.00   62
 18  \w   -138.00-111.00   0.50    8.00    --  -90.00 -30.00  30.00   54
 19  \w   -139.00 -82.00   0.50    8.00    --  -90.00 -45.00  90.00  114
 20  \w     72.00 105.00   0.50    8.00    --  111.50 -94.00 120.00   66
 21  \w     41.00  67.00   0.50    8.00    --  111.50 -94.00 120.00   52
 22  \w     44.00  71.00   0.50    8.00    --  111.50 -61.00 -90.00   54
 23  \w     54.00 106.00   0.50    8.00    --  111.50 -94.00-120.00  104
 24  \w    113.00 159.00   0.50    8.00    --  111.50  15.00-180.00   92
 25  \w     42.00  68.00   0.50    8.00    --  111.50 -77.00  30.00   52
 26  \w     42.00  71.00   0.50    8.00    --  111.50 -61.00-180.00   58
 27  \w    115.00 162.00   0.50    8.00    --  111.50  15.00-120.00   94
 28  \w     80.00 106.00   0.50    8.00    --  111.50 -77.00-120.00   52
 29  \w     41.00 105.00   0.50    8.00    --  111.50 -77.00 -30.00  128
 30  \w     44.00 111.00   0.50    8.00    --  111.50-125.00   0.00  134
 31  \w    113.00 140.00   0.50    8.00    --  111.50  45.00  90.00   54
 32  \w     98.00 124.00   0.50    8.00    --  111.50  77.00 -90.00   52
 33  \w     43.00  70.00   0.50    8.00    --  111.50 -61.00  30.00   54
 34  \w     42.00  70.00   0.50    8.00    --  111.50 -94.00 150.00   56
 35  \w     76.00 102.00   0.50    8.00    --  111.50 -94.00 150.00   52
 36  \w     42.00  70.00   0.50    8.00    --  111.50 -61.00  90.00   56
 37  \w     41.00  71.00   0.50    8.00    --  111.50 -61.00-150.00   60
 38  \w     44.00  71.00   0.50    8.00    --  111.50 -61.00 150.00   54
 39  \w    108.00 159.00   0.50    8.00    --  111.50  15.00  90.00  102
 40  \w     44.00 103.00   0.50    8.00    --  111.50 -94.00  90.00  118
 41  \w    108.00 173.00   0.50    8.00    --  111.50  30.00  30.00  130
 42  \w     64.00 109.00   0.50    8.00    --  111.50-125.00 -60.00   90
 43  \w    115.00 178.00   0.50    8.00    --  111.50  45.00 120.00  126
 44  \w     44.00  72.00   0.50    8.00    --  111.50 -94.00  30.00   56
 45  \w     77.00 104.00   0.50    8.00    --  111.50 -94.00  30.00   54
 46  \w    105.00 156.00   0.50    8.00    --  111.50  45.00-180.00  102
 47  \w     63.00 103.00   0.50    8.00    --  111.50 -94.00 -60.00   80
 48  \w    153.00 178.00   0.50    8.00    --  111.50  45.00  90.00   50
 49  \w     73.00 106.00   0.50    8.00    --  111.50 -94.00-180.00   66
 50  \w     79.00 106.00   0.50    8.00    --  111.50 -94.00 -30.00   54
 51  \w     73.00 106.00   0.50    8.00    --  111.50 -94.00  60.00   66
 52  \w     42.00  73.00   0.50    8.00    --  111.50 -77.00 150.00   62
 53  \w    112.00 171.00   0.50    8.00    --  111.50  30.00 -90.00  118
 54  \w     44.00  70.00   0.50    8.00    --  111.50 -61.00-120.00   52
 55  \w    -77.00 -52.00   0.50    8.00    --  -90.00 118.00 116.00   50
 56  \w    -81.00 -46.00   0.50    4.00    --  -49.91 -19.00-150.00   70
 57  \w    -96.00 -44.00   0.50    4.00    --  -49.91 -37.00 -60.00  104
 58  \w    -89.00 -45.00   0.50    4.00    --  -49.91 -39.00  61.05   88
 59  \w    -64.00 -31.00   0.50    4.00    --  -49.91 -77.00-150.00   66
 60  \w    -58.00 -31.00   0.50    4.00    --  -49.91 -77.00   0.00   54
 61  \w    -59.00 -30.00   0.50    4.00    --  -49.91 -77.00 -90.00   58
 62  \w    -73.00 -47.00   0.50    4.00    --  -49.91 -37.00 150.00   52
 63  \w    -56.00 -30.00   0.50    4.00    --  -49.91 -77.00  60.00   52
 64  \w    -60.00 -31.00   0.50    4.00    --  -49.91 -77.00-180.00   58
 65  \w    -66.00 -30.00   0.50    4.00    --  -49.91 -77.00 -60.00   72
 66  \w    -55.00 -30.00   0.50    4.00    --  -49.91 -77.00  30.00   50
 67  \w    -93.00 -44.00   0.50    4.00    --  -49.91 -40.00-132.44   98
 68  \w    -57.00 -32.00   0.50    4.00    --  -49.91 -77.00-120.00   50
 69  \w    -84.00 -44.00   0.50    4.00    --  -49.91 -37.00   0.00   80
 70  \w    -69.00 -30.00   0.50    4.00    --  -49.91 -77.00 150.00   78
 71  \w    -57.00 -30.00   0.50    4.00    --  -49.91 -77.00 120.00   54
 72  \w    -90.00 -48.00   0.50    4.00    --  -49.91 -37.00 120.00   84
 73  \w    -58.00 -31.00   0.50    4.00    --  -49.91 -77.00  90.00   54
 74  \w    -96.00 -70.00   0.50    8.00    --  -90.00 -77.00 -30.00   52
 75  \w    -97.00 -71.00   0.50    8.00    --  -90.00 -76.00 -68.72   52
 76  \w    -97.00 -71.00   0.50    8.00    --  -90.00 -76.00-157.21   52
 77  \w   -102.00 -76.00   0.50    8.00    --  -90.00 -64.00 -60.27   52
 78  \w   -102.00 -75.00   0.50    8.00    --  -90.00 -65.00  62.79   54
 79  \w    -99.00 -73.00   0.50    8.00    --  -90.00 -70.00 -23.86   52
 80  \w    -97.00 -70.00   0.50    8.00    --  -90.00 -77.00 -90.00   54
 81  \w    -96.00 -70.00   0.50    8.00    --  -90.00 -77.00   0.00   52
 82  \w    -98.00 -72.00   0.50    8.00    --  -90.00 -74.00-141.96   52
 83  \w    -98.00 -72.00   0.50    8.00    --  -90.00 -74.00 -58.30   52
 84  \w   -156.00-129.00   0.50    8.00    --  -90.00 -74.00 -58.30   54
 85  \w    -98.00 -72.00   0.50    8.00    --  -90.00 -77.00  30.00   52
 86  \w    -98.00 -72.00   0.50    8.00    --  -90.00 -72.00   8.02   52
 87  \w    -97.00 -70.00   0.50    8.00    --  -90.00 -77.00 150.00   54
 88  \w    -96.00 -70.00   0.50    8.00    --  -90.00 -77.00  97.86   52
 89  \w    -96.00 -70.00   0.50    8.00    --  -90.00 -77.00  60.00   52
 90  \w    -97.00 -71.00   0.50    8.00    --  -90.00 -76.00-170.77   52
 91  \w   -100.00 -72.00   0.50    8.00    --  -90.00 -74.00-109.34   56
 92  \w    -98.00 -72.00   0.50    8.00    --  -90.00 -77.00 120.00   52
 93  \w   -150.00-124.00   0.50    8.00    --  -90.00 -74.00-109.34   52
 94  \w    -99.00 -72.00   0.50    8.00    --  -90.00 -72.00 159.80   54
 95  \w    -98.00 -72.00   0.50    8.00    --  -90.00 -74.00 133.22   52
 96  \w    -96.00 -70.00   0.50    8.00    --  -90.00 -77.00  90.00   52
 97  \w   -156.00-130.00   0.50    8.00    --  -90.00 -74.00 133.22   52
 98  \w    -98.00 -72.00   0.50    8.00    --  -90.00 -73.00 -79.22   52
 99  \w   -101.00 -75.00   0.50    8.00    --  -90.00 -66.00 112.97   52
100  \w   -101.00 -75.00   0.50    8.00    --  -90.00 -65.00  30.49   52
101  \w    -96.00 -70.00   0.50    8.00    --  -90.00 -77.00-180.00   52
102  \w   -149.00-123.00   0.50    8.00    --  -90.00 -77.00  90.00   52
103  \w    -96.00 -70.00   0.50    8.00    --  -90.00 -77.00-120.00   52
104  \w    139.00 175.00   0.50    8.00    --  111.50  61.00  90.00   72
105  \w    133.00 161.00   0.50    8.00    --  111.50  77.00 -30.00   56
106  \w    100.00 130.00   0.50    8.00    --  111.50  61.00  90.00   60
107  \w     92.00 128.00   0.50    8.00    --  111.50  77.00-180.00   72
108  \w     92.00 129.00   0.50    8.00    --  111.50  77.00   0.00   74
109  \w     98.00 126.00   0.50    8.00    --  111.50  77.00 -30.00   56
110  \w    149.00 178.00   0.50    8.00    --  111.50  61.00 -90.00   58
111  \w    139.00 165.00   0.50    8.00    --  111.50  77.00-180.00   52
112  \w     92.00 133.00   0.50    8.00    --  111.50  77.00  60.00   82
113  \w     93.00 128.00   0.50    8.00    --  111.50  77.00  90.00   70
114  \w    102.00 128.00   0.50    8.00    --  111.50  61.00 -90.00   52
115  \w    100.00 138.00   0.50    8.00    --  111.50  61.00-150.00   76
116  \w    137.00 165.00   0.50    8.00    --  111.50  77.00  30.00   56
117  \w    139.00 175.00   0.50    8.00    --  111.50  77.00 -60.00   72
118  \w     92.00 134.00   0.50    8.00    --  111.50  77.00 -60.00   84
119  \w     93.00 118.00   0.50    8.00    --  111.50  77.00  30.00   50
120  \w     99.00 137.00   0.50    8.00    --  111.50  61.00 -60.00   76
121  \w    151.00 177.00   0.50    8.00    --  111.50  61.00  60.00   52
122  \w    151.00 176.00   0.50    8.00    --  111.50  77.00 150.00   50
123  \w     92.00 118.00   0.50    8.00    --  111.50  77.00 150.00   52
124  \w    100.00 127.00   0.50    8.00    --  111.50  61.00  60.00   54
125  \w    104.00 134.00   0.50    8.00    --  111.50  45.00 -90.00   60
126  \w    145.00 175.00   0.50    8.00    --  111.50  61.00-120.00   60
127  \w    131.00 166.00   0.50    8.00    --  111.50  77.00-150.00   70
128  \w    111.00 143.00   0.50    8.00    --  111.50 125.00 -30.00   64
129  \w     98.00 125.00   0.50    8.00    --  111.50  61.00-120.00   54
130  \w     63.00 113.00   0.50    8.00    --  111.50   0.00  60.00  100
131  \w     99.00 125.00   0.50    8.00    --  111.50  61.00   0.00   52
132  \w     97.00 123.00   0.50    8.00    --  111.50  77.00 120.00   52
133  \w     92.00 122.00   0.50    8.00    --  111.50  77.00-150.00   60
;
_diffrn_measurement_device 'four-circle diffractometer'
_diffrn_measurement_device_type 'XtaLAB Synergy, Dualflex, HyPix'
_diffrn_measurement_method '\w scans'
_diffrn_orient_matrix_type 'CrysAlisPro convention (1999,Acta A55,543-557)'
_diffrn_orient_matrix_UB_11 0.0764559000
_diffrn_orient_matrix_UB_12 0.1351806000
_diffrn_orient_matrix_UB_13 -0.0331683000
_diffrn_orient_matrix_UB_21 -0.0090931000
_diffrn_orient_matrix_UB_22 0.0188860000
_diffrn_orient_matrix_UB_23 -0.1130285000
_diffrn_orient_matrix_UB_31 -0.1276709000
_diffrn_orient_matrix_UB_32 0.0690211000
_diffrn_orient_matrix_UB_33 0.0152686000
_diffrn_radiation_monochromator mirror
_diffrn_radiation_probe x-ray
_diffrn_radiation_type 'Cu K\a'
_diffrn_radiation_wavelength 1.54184
_diffrn_reflns_av_R_equivalents 0.0310
_diffrn_reflns_av_unetI/netI 0.0124
_diffrn_reflns_Laue_measured_fraction_full 0.9990
_diffrn_reflns_Laue_measured_fraction_max 0.9963
_diffrn_reflns_limit_h_max 12
_diffrn_reflns_limit_h_min -13
_diffrn_reflns_limit_k_max 13
_diffrn_reflns_limit_k_min -13
_diffrn_reflns_limit_l_max 17
_diffrn_reflns_limit_l_min -17
_diffrn_reflns_number 46915
_diffrn_reflns_point_group_measured_fraction_full 0.9990
_diffrn_reflns_point_group_measured_fraction_max 0.9963
_diffrn_reflns_theta_full 67.6840
_diffrn_reflns_theta_max 74.50
_diffrn_reflns_theta_min 3.41
_diffrn_source 'micro-focus sealed X-ray tube'
_diffrn_source_type 'PhotonJet (Cu) X-ray Source'
_exptl_absorpt_coefficient_mu 6.874
_exptl_absorpt_correction_T_max 0.842
_exptl_absorpt_correction_T_min 0.654
_exptl_absorpt_correction_type gaussian
_exptl_absorpt_process_details
;
CrysAlisPro 1.171.43.142a (Rigaku Oxford Diffraction, 2024)
Numerical absorption correction based on gaussian integration over
a multifaceted crystal model
Empirical absorption correction using spherical harmonics,
implemented in SCALE3 ABSPACK scaling algorithm.
;
_exptl_crystal_colour 'clear colourless'
_exptl_crystal_colour_lustre clear
_exptl_crystal_colour_primary colourless
_exptl_crystal_density_diffrn 2.013
_exptl_crystal_description plate
_exptl_crystal_F_000 875.947
_exptl_crystal_size_max 0.082
_exptl_crystal_size_mid 0.074
_exptl_crystal_size_min 0.047
_refine_diff_density_max 0.8424
_refine_diff_density_min -0.3605
_refine_diff_density_rms 0.0512
_refine_ls_d_res_high 0.8000
_refine_ls_d_res_low 12.9699
_refine_ls_goodness_of_fit_ref 1.0933
_refine_ls_hydrogen_treatment refall
_refine_ls_matrix_type full
_refine_ls_number_constraints 0
_refine_ls_number_parameters 640
_refine_ls_number_reflns 5911
_refine_ls_number_restraints 6
_refine_ls_restrained_S_all 1.0927
_refine_ls_R_factor_all 0.0175
_refine_ls_R_factor_gt 0.0172
_refine_ls_shift/su_max -0.0007
_refine_ls_shift/su_mean 0.0000
_refine_ls_structure_factor_coef Fsqd
_refine_ls_weighting_details 'w=1/[\s^2^(Fo^2^)+(0.0192P)^2^+0.7155P] where P=(Fo^2^+2Fc^2^)/3'
_refine_ls_weighting_scheme calc
_refine_ls_wR_factor_gt 0.0422
_refine_ls_wR_factor_ref 0.0425
_reflns_Friedel_coverage 0.0
_reflns_limit_h_max 13
_reflns_limit_h_min -12
_reflns_limit_k_max 13
_reflns_limit_k_min -12
_reflns_limit_l_max 17
_reflns_limit_l_min 0
_reflns_number_gt 5832
_reflns_number_total 5911
_reflns_threshold_expression I>=2u(I)
_cod_data_source_file d5dt02245b2.cif
_cod_data_source_block MG_ZnClMel_v1_abs
_cod_database_code 7719804
_chemical_oxdiff_formula 'C24  H52  Cl8  N48  O4  Zn6  '
_olex2_refinement_description
;
1. Uiso/Uaniso restraints and constraints
Uanis(H2) \\sim Ueq: with sigma of 0.01 and sigma for terminal atoms of 0.01
;
_olex2_refine_details
;
Refinement using NoSpherA2, an implementation of
NOn-SPHERical Atom-form-factors in Olex2.
Please cite:
F. Kleemiss et al. Chem. Sci. DOI 10.1039/D0SC05526C - 2021
NoSpherA2 implementation of HAR makes use of
tailor-made aspherical atomic form factors calculated
on-the-fly from a Hirshfeld-partitioned electron density (ED) - not from
spherical-atom form factors.

The ED is calculated from a gaussian basis set single determinant SCF
wavefunction - either Hartree-Fock or DFT using selected funtionals
- for a fragment of the crystal.
This fragment can be embedded in an electrostatic crystal field by employing cluster charges
or modelled using implicit solvation models, depending on the software used.
The following options were used:
   SOFTWARE:       ORCA 5.0
   PARTITIONING:   NoSpherA2
   INT ACCURACY:   High
   METHOD:         M062X
   BASIS SET:      x2c-TZVPP
   CHARGE:         0
   MULTIPLICITY:   1
   DATE:           2024-12-05_07-45-14
;
_olex2_diffrn_ambient_temperature_device 'Oxford Cryosystems'
_olex2_exptl_crystal_mounting_method 'The crystal was mounted on a MITIGEN holder in perfluoroether oil'
_olex2_submission_special_instructions 'No special instructions were received'
_oxdiff_exptl_absorpt_empirical_details
;
Empirical correction (ABSPACK) includes:
- Absorption correction using spherical harmonics
- Frame scaling
;
_oxdiff_exptl_absorpt_empirical_full_max 2.636
_oxdiff_exptl_absorpt_empirical_full_min 0.478

loop_
_space_group_symop_id
_space_group_symop_operation_xyz
1 x,y,z
2 -x,-y,-z

loop_
_atom_site_label
_atom_site_type_symbol
_atom_site_fract_x
_atom_site_fract_y
_atom_site_fract_z
_atom_site_U_iso_or_equiv
_atom_site_adp_type
_atom_site_occupancy
_atom_site_refinement_flags_posn
_atom_site_refinement_flags_adp
Zn1 Zn 0.494814(16) 0.760137(17) 0.410028(14) 0.01762(5) Uani 1.000000 . .
Zn2 Zn 0.394375(16) 0.573853(16) 0.249525(13) 0.01492(5) Uani 1.000000 . .
Zn3 Zn 0.693151(16) 0.481594(16) 0.114657(13) 0.01611(5) Uani 1.000000 . .
Cl1 Cl 0.34319(3) 0.90740(3) 0.36817(3) 0.02215(7) Uani 1.000000 . .
Cl2 Cl 0.43370(3) 0.66299(3) 0.58651(2) 0.01964(7) Uani 1.000000 . .
Cl3 Cl 0.70984(3) 0.56824(3) -0.06205(2) 0.01790(6) Uani 1.000000 . .
Cl4 Cl 0.81025(3) 0.62315(3) 0.16068(3) 0.02232(7) Uani 1.000000 . .
O1 O 0.47280(10) 0.61932(11) 0.35216(9) 0.0232(2) Uani 1.000000 . .
H1 H 0.480(3) 0.538(3) 0.3965(19) 0.059(8) Uani 1.000000 . .
O2 O 0.51009(9) 0.48621(9) 0.16665(7) 0.01822(19) Uani 1.000000 . .
H2 H 0.466(2) 0.490(2) 0.1131(16) 0.035(5) Uani 1.000000 . U
N1 N 0.67979(10) 0.83301(11) 0.38795(8) 0.0159(2) Uani 1.000000 . .
N2 N 0.82468(11) 1.00909(11) 0.38185(9) 0.0188(2) Uani 1.000000 . .
N3 N 0.90133(11) 0.79332(11) 0.39489(9) 0.0186(2) Uani 1.000000 . .
N4 N 0.61114(13) 1.04286(14) 0.38218(11) 0.0226(2) Uani 1.000000 . .
H4a H 0.527(3) 1.011(2) 0.3788(18) 0.046(6) Uani 1.000000 . .
H4b H 0.6242(18) 1.131(2) 0.3854(17) 0.036(5) Uani 1.000000 . .
N5 N 1.03704(13) 0.96956(16) 0.38329(12) 0.0295(3) Uani 1.000000 . .
H5a H 1.056(2) 1.065(2) 0.372(2) 0.056(7) Uani 1.000000 . .
H5b H 1.106(3) 0.911(3) 0.386(2) 0.056(7) Uani 1.000000 . .
N6 N 0.76046(15) 0.62513(12) 0.40253(10) 0.0206(2) Uani 1.000000 . .
H6a H 0.837(2) 0.5760(18) 0.3966(16) 0.030(5) Uani 1.000000 . .
H6b H 0.687(2) 0.599(2) 0.3775(19) 0.043(6) Uani 1.000000 . .
N7 N 0.34994(10) 0.75056(10) 0.15287(8) 0.0161(2) Uani 1.000000 . .
N8 N 0.17960(10) 0.89605(11) 0.12015(9) 0.0178(2) Uani 1.000000 . .
N9 N 0.39118(10) 0.98436(11) 0.11259(9) 0.0182(2) Uani 1.000000 . .
N10 N 0.15271(13) 0.67675(13) 0.13310(10) 0.0200(2) Uani 1.000000 . .
H10a H 0.064(2) 0.693(2) 0.1252(18) 0.040(6) Uani 1.000000 . .
H10b H 0.190(2) 0.594(2) 0.1282(17) 0.036(5) Uani 1.000000 . .
N11 N 0.21893(15) 1.11649(14) 0.09880(12) 0.0289(3) Uani 1.000000 . .
H11a H 0.279(2) 1.195(2) 0.0872(18) 0.043(6) Uani 1.000000 . .
H11b H 0.129(3) 1.124(2) 0.1018(19) 0.057(7) Uani 1.000000 . .
N12 N 0.55230(12) 0.84258(15) 0.14528(11) 0.0232(3) Uani 1.000000 . .
H12a H 0.607(2) 0.921(3) 0.1320(17) 0.041(6) Uani 1.000000 . .
H12b H 0.591(2) 0.758(2) 0.1525(19) 0.043(6) Uani 1.000000 . .
N13 N 0.23266(10) 0.45515(10) 0.33040(8) 0.0154(2) Uani 1.000000 . .
N14 N 0.09549(10) 0.26469(11) 0.35443(9) 0.0175(2) Uani 1.000000 . .
N15 N 0.00436(10) 0.46234(11) 0.38002(9) 0.0178(2) Uani 1.000000 . .
N16 N 0.31567(13) 0.25630(14) 0.31977(10) 0.0206(2) Uani 1.000000 . .
H16a H 0.403(2) 0.291(2) 0.3214(18) 0.040(6) Uani 1.000000 . .
H16b H 0.3017(18) 0.166(2) 0.3294(16) 0.040(5) Uani 1.000000 . .
N17 N -0.12352(13) 0.28282(15) 0.38913(12) 0.0279(3) Uani 1.000000 . .
H17a H -0.200(2) 0.333(2) 0.405(2) 0.051(7) Uani 1.000000 . .
H17b H -0.1370(19) 0.196(2) 0.3898(17) 0.040(5) Uani 1.000000 . .
N18 N 0.13965(14) 0.63489(12) 0.37255(10) 0.0200(2) Uani 1.000000 . .
H18a H 0.063(2) 0.680(2) 0.3893(17) 0.038(5) Uani 1.000000 . .
H18b H 0.226(2) 0.671(2) 0.3721(18) 0.041(6) Uani 1.000000 . .
N19 N 0.75684(10) 0.29566(10) 0.13399(8) 0.0156(2) Uani 1.000000 . .
N20 N 0.93618(10) 0.16062(11) 0.11651(9) 0.0181(2) Uani 1.000000 . .
N21 N 0.72271(10) 0.07538(11) 0.12766(9) 0.0177(2) Uani 1.000000 . .
N22 N 0.96733(14) 0.37260(14) 0.11903(11) 0.0268(3) Uani 1.000000 . .
H22a H 1.057(2) 0.359(2) 0.1132(19) 0.045(6) Uani 1.000000 . .
H22b H 0.937(2) 0.455(2) 0.134(2) 0.047(7) Uani 1.000000 . .
N23 N 0.89762(15) -0.05324(13) 0.11991(11) 0.0230(3) Uani 1.000000 . .
H23a H 0.986(2) -0.066(2) 0.1183(17) 0.044(6) Uani 1.000000 . .
H23b H 0.842(2) -0.124(2) 0.1203(18) 0.042(5) Uani 1.000000 . .
N24 N 0.55295(12) 0.20717(15) 0.13930(10) 0.0229(2) Uani 1.000000 . .
H24a H 0.503(2) 0.133(2) 0.1357(16) 0.036(5) Uani 1.000000 . .
H24b H 0.5158(19) 0.288(2) 0.1502(17) 0.036(5) Uani 1.000000 . .
C1 C 0.70732(12) 0.96029(13) 0.38391(10) 0.0155(2) Uani 1.000000 . .
C2 C 0.91869(13) 0.92255(13) 0.38693(11) 0.0190(3) Uani 1.000000 . .
C3 C 0.78168(12) 0.75299(13) 0.39421(10) 0.0158(2) Uani 1.000000 . .
C4 C 0.22843(12) 0.77732(12) 0.13488(10) 0.0150(2) Uani 1.000000 . .
C5 C 0.26439(13) 0.99617(13) 0.11173(10) 0.0177(3) Uani 1.000000 . .
C6 C 0.42925(12) 0.86043(13) 0.13588(10) 0.0162(2) Uani 1.000000 . .
C7 C 0.21186(12) 0.32616(12) 0.33554(9) 0.0149(2) Uani 1.000000 . .
C8 C -0.00541(12) 0.33869(13) 0.37307(10) 0.0176(3) Uani 1.000000 . .
C9 C 0.12461(12) 0.51511(12) 0.36157(9) 0.0152(2) Uani 1.000000 . .
C10 C 0.88549(12) 0.27351(13) 0.12395(10) 0.0168(2) Uani 1.000000 . .
C11 C 0.85095(12) 0.06325(12) 0.12126(10) 0.0164(2) Uani 1.000000 . .
C12 C 0.67974(12) 0.19210(13) 0.13355(10) 0.0161(2) Uani 1.000000 . .

loop_
_atom_site_aniso_label
_atom_site_aniso_U_11
_atom_site_aniso_U_22
_atom_site_aniso_U_33
_atom_site_aniso_U_12
_atom_site_aniso_U_13
_atom_site_aniso_U_23
Zn1 0.01387(9) 0.01609(9) 0.02462(10) 0.00178(6) -0.00508(7) -0.00798(7)
Zn2 0.01193(8) 0.01305(8) 0.01986(9) 0.00197(6) -0.00215(6) -0.00576(7)
Zn3 0.01272(9) 0.01392(9) 0.02238(9) 0.00315(6) -0.00290(7) -0.00691(7)
Cl1 0.01526(15) 0.02074(15) 0.03141(17) 0.00516(11) -0.00741(12) -0.00770(13)
Cl2 0.01745(14) 0.01675(14) 0.02432(15) 0.00334(11) -0.00422(12) -0.00561(12)
Cl3 0.01708(14) 0.01643(14) 0.02070(14) 0.00190(11) -0.00459(11) -0.00589(11)
Cl4 0.02078(15) 0.01905(15) 0.03158(17) 0.00214(12) -0.00813(13) -0.01254(13)
O1 0.0296(5) 0.0162(5) 0.0285(5) 0.0021(4) -0.0152(4) -0.0080(4)
H1 0.08(2) 0.046(16) 0.051(16) -0.009(15) -0.054(15) 0.006(13)
O2 0.0135(4) 0.0209(5) 0.0218(5) 0.0050(4) -0.0027(4) -0.0093(4)
H2 0.033(9) 0.039(9) 0.034(8) 0.008(5) -0.001(4) -0.018(4)
N1 0.0109(5) 0.0143(5) 0.0235(5) 0.0014(4) -0.0033(4) -0.0072(4)
N2 0.0119(5) 0.0144(5) 0.0316(6) 0.0016(4) -0.0036(4) -0.0095(5)
N3 0.0125(5) 0.0153(5) 0.0296(6) 0.0041(4) -0.0043(4) -0.0093(4)
N4 0.0146(6) 0.0180(7) 0.0389(7) 0.0047(5) -0.0068(5) -0.0134(5)
H4a 0.050(16) 0.037(14) 0.060(16) 0.022(13) -0.028(13) -0.018(12)
H4b 0.022(11) 0.029(12) 0.062(16) 0.000(9) -0.010(10) -0.021(11)
N5 0.0124(6) 0.0198(7) 0.0602(9) 0.0032(5) -0.0079(6) -0.0173(6)
H5a 0.051(16) 0.033(15) 0.09(2) 0.021(12) -0.013(14) -0.027(14)
H5b 0.054(17) 0.050(16) 0.068(18) 0.000(14) -0.012(14) -0.024(14)
N6 0.0171(6) 0.0150(6) 0.0324(7) 0.0024(5) -0.0050(5) -0.0111(5)
H6a 0.026(12) 0.010(10) 0.057(14) -0.004(9) -0.009(10) -0.013(9)
H6b 0.039(14) 0.021(12) 0.067(17) 0.002(10) -0.002(13) -0.016(11)
N7 0.0128(5) 0.0115(5) 0.0233(5) 0.0034(4) -0.0037(4) -0.0043(4)
N8 0.0126(5) 0.0135(5) 0.0281(6) 0.0040(4) -0.0055(4) -0.0069(4)
N9 0.0115(5) 0.0124(5) 0.0296(6) 0.0022(4) -0.0039(4) -0.0048(4)
N10 0.0164(6) 0.0157(6) 0.0314(6) 0.0029(5) -0.0092(5) -0.0094(5)
H10a 0.049(15) 0.025(12) 0.064(16) 0.008(11) -0.024(13) -0.029(11)
H10b 0.026(12) 0.024(12) 0.054(15) -0.007(10) -0.014(10) -0.003(11)
N11 0.0156(6) 0.0142(6) 0.0572(9) 0.0046(6) -0.0099(6) -0.0097(6)
H11a 0.032(12) 0.023(11) 0.070(17) -0.013(10) -0.015(11) -0.007(11)
H11b 0.071(19) 0.034(14) 0.060(17) -0.015(14) -0.031(15) 0.002(12)
N12 0.0121(6) 0.0144(6) 0.0404(7) 0.0023(5) -0.0049(5) -0.0043(6)
H12a 0.021(12) 0.058(17) 0.041(14) 0.029(12) -0.007(10) -0.011(12)
H12b 0.025(12) 0.024(12) 0.074(18) -0.003(10) 0.003(11) -0.013(12)
N13 0.0110(5) 0.0136(5) 0.0213(5) -0.0002(4) -0.0005(4) -0.0065(4)
N14 0.0120(5) 0.0132(5) 0.0272(6) 0.0001(4) -0.0015(4) -0.0076(4)
N15 0.0114(5) 0.0147(5) 0.0272(6) 0.0015(4) -0.0002(4) -0.0086(4)
N16 0.0139(6) 0.0138(6) 0.0343(7) 0.0026(5) -0.0036(5) -0.0082(5)
H16a 0.033(13) 0.020(11) 0.070(17) 0.004(10) -0.012(12) -0.018(11)
H16b 0.014(11) 0.051(15) 0.045(14) 0.013(11) 0.001(9) -0.001(12)
N17 0.0123(6) 0.0187(6) 0.0540(9) -0.0007(5) -0.0005(5) -0.0167(6)
H17a 0.032(13) 0.037(13) 0.10(2) 0.017(11) -0.010(13) -0.045(14)
H17b 0.028(12) 0.042(14) 0.047(14) 0.000(10) -0.016(10) -0.006(12)
N18 0.0152(6) 0.0169(6) 0.0290(6) 0.0002(5) 0.0002(5) -0.0115(5)
H18a 0.052(16) 0.019(12) 0.046(14) -0.004(11) -0.015(12) -0.011(10)
H18b 0.038(14) 0.037(14) 0.054(16) 0.008(11) -0.007(12) -0.024(12)
N19 0.0108(5) 0.0123(5) 0.0238(5) 0.0034(4) -0.0026(4) -0.0061(4)
N20 0.0111(5) 0.0138(5) 0.0297(6) 0.0034(4) -0.0034(4) -0.0073(4)
N21 0.0115(5) 0.0129(5) 0.0288(6) 0.0024(4) -0.0030(4) -0.0070(4)
N22 0.0122(6) 0.0170(6) 0.0537(8) 0.0027(5) -0.0057(6) -0.0150(6)
H22a 0.020(12) 0.033(13) 0.088(19) 0.007(10) -0.013(12) -0.025(12)
H22b 0.023(13) 0.026(13) 0.080(19) 0.005(10) -0.006(12) 0.001(13)
N23 0.0137(6) 0.0150(6) 0.0417(7) 0.0044(5) -0.0064(6) -0.0104(5)
H23a 0.043(15) 0.038(13) 0.046(14) -0.001(11) -0.022(12) 0.001(10)
H23b 0.026(12) 0.045(14) 0.061(16) 0.004(11) -0.013(11) -0.024(12)
N24 0.0121(6) 0.0165(6) 0.0416(7) 0.0035(5) -0.0046(5) -0.0113(6)
H24a 0.046(14) 0.021(11) 0.045(14) 0.007(10) -0.011(11) -0.016(10)
H24b 0.028(12) 0.023(11) 0.060(15) 0.014(10) -0.017(11) -0.015(11)
C1 0.0111(6) 0.0140(6) 0.0227(6) 0.0021(5) -0.0032(5) -0.0075(5)
C2 0.0121(6) 0.0161(6) 0.0305(7) 0.0021(5) -0.0038(5) -0.0100(5)
C3 0.0134(6) 0.0149(6) 0.0205(6) 0.0018(5) -0.0032(5) -0.0074(5)
C4 0.0119(6) 0.0124(6) 0.0212(6) 0.0035(5) -0.0042(5) -0.0053(5)
C5 0.0128(6) 0.0120(6) 0.0277(6) 0.0033(5) -0.0044(5) -0.0047(5)
C6 0.0115(6) 0.0119(6) 0.0239(6) 0.0029(5) -0.0030(5) -0.0038(5)
C7 0.0110(6) 0.0132(6) 0.0201(6) 0.0012(5) -0.0019(5) -0.0054(5)
C8 0.0113(6) 0.0145(6) 0.0263(6) 0.0007(5) -0.0008(5) -0.0071(5)
C9 0.0127(6) 0.0135(6) 0.0193(6) -0.0001(5) -0.0010(5) -0.0061(5)
C10 0.0112(6) 0.0131(6) 0.0261(6) 0.0025(5) -0.0029(5) -0.0065(5)
C11 0.0119(6) 0.0128(6) 0.0242(6) 0.0033(5) -0.0032(5) -0.0054(5)
C12 0.0110(6) 0.0129(6) 0.0237(6) 0.0024(5) -0.0024(5) -0.0054(5)

loop_
_atom_type_symbol
_atom_type_scat_dispersion_real
_atom_type_scat_dispersion_imag
_atom_type_scat_source
_atom_type_scat_dispersion_source
C 0.01790 0.00910 'NoSpherA2: Chem.Sci. 2021, DOI:10.1039/D0SC05526C' 'Brennan, Cowan, Rev. Sci. Instrum., 1992, 63, 850'
Cl 0.36460 0.70360 'NoSpherA2: Chem.Sci. 2021, DOI:10.1039/D0SC05526C' 'Brennan, Cowan, Rev. Sci. Instrum., 1992, 63, 850'
H 0.00000 0.00000 'NoSpherA2: Chem.Sci. 2021, DOI:10.1039/D0SC05526C' 'Brennan, Cowan, Rev. Sci. Instrum., 1992, 63, 850'
N 0.03110 0.01810 'NoSpherA2: Chem.Sci. 2021, DOI:10.1039/D0SC05526C' 'Brennan, Cowan, Rev. Sci. Instrum., 1992, 63, 850'
O 0.04960 0.03230 'NoSpherA2: Chem.Sci. 2021, DOI:10.1039/D0SC05526C' 'Brennan, Cowan, Rev. Sci. Instrum., 1992, 63, 850'
Zn -1.54240 0.67970 'NoSpherA2: Chem.Sci. 2021, DOI:10.1039/D0SC05526C' 'Brennan, Cowan, Rev. Sci. Instrum., 1992, 63, 850'

loop_
_exptl_crystal_face_index_h
_exptl_crystal_face_index_k
_exptl_crystal_face_index_l
_exptl_crystal_face_perp_dist
0 -1 2 0.0278
2 0 -1 0.0205
-2 0 1 0.0269
0 2 -1 0.0299
0 -2 1 0.0334
1 -1 0 0.0382
1 1 -1 0.0260
-1 1 0 0.0394
0 -2 -1 0.0463
0 2 1 0.0472
2 2 1 0.0366
-1 0 0 0.0282
1 0 0 0.0242
-2 -2 -1 0.0451
2 1 1 0.0331
0 -1 -1 0.0481
-2 1 0 0.0319
2 0 1 0.0285
2 -1 0 0.0315
1 1 2 0.0371
-1 2 2 0.0448
-1 -1 -2 0.0390
0 0 1 0.0214
0 0 -1 0.0376

loop_
_geom_angle_atom_site_label_1
_geom_angle_atom_site_label_2
_geom_angle_atom_site_label_3
_geom_angle
_geom_angle_site_symmetry_1
_geom_angle_site_symmetry_3
_geom_angle_publ_flag
Cl2 Zn1 Cl1 104.656(13) . . ?
O1 Zn1 Cl1 107.87(3) . . ?
O1 Zn1 Cl2 104.83(4) . . ?
N1 Zn1 Cl1 117.65(3) . . ?
N1 Zn1 Cl2 104.91(3) . . ?
N1 Zn1 O1 115.51(4) . . ?
O2 Zn2 O1 113.20(4) . . ?
N7 Zn2 O1 106.20(4) . . ?
N7 Zn2 O2 108.03(4) . . ?
N13 Zn2 O1 105.62(5) . . ?
N13 Zn2 O2 111.54(4) . . ?
N13 Zn2 N7 112.20(4) . . ?
Cl4 Zn3 Cl3 106.122(13) . . ?
O2 Zn3 Cl3 102.83(3) . . ?
O2 Zn3 Cl4 111.27(3) . . ?
N19 Zn3 Cl3 103.69(3) . . ?
N19 Zn3 Cl4 116.85(3) . . ?
N19 Zn3 O2 114.36(4) . . ?
Zn2 O1 Zn1 142.93(6) . . ?
H1 O1 Zn1 112.6(16) . . ?
H1 O1 Zn2 101.5(15) . . ?
Zn3 O2 Zn2 139.56(5) . . ?
H2 O2 Zn2 101.9(13) . . ?
H2 O2 Zn3 108.2(13) . . ?
C1 N1 Zn1 121.63(8) . . ?
C3 N1 Zn1 122.26(9) . . ?
C3 N1 C1 115.16(11) . . ?
C2 N2 C1 115.77(11) . . ?
C3 N3 C2 115.64(11) . . ?
H4b N4 H4a 120.0(17) . . ?
C1 N4 H4a 118.4(13) . . ?
C1 N4 H4b 121.6(11) . . ?
H5b N5 H5a 120(2) . . ?
C2 N5 H5a 121.2(14) . . ?
C2 N5 H5b 118.9(15) . . ?
H6b N6 H6a 117.7(16) . . ?
C3 N6 H6a 115.1(10) . . ?
C3 N6 H6b 118.8(12) . . ?
C4 N7 Zn2 123.51(8) . . ?
C6 N7 Zn2 117.73(8) . . ?
C6 N7 C4 114.51(10) . . ?
C5 N8 C4 115.17(11) . . ?
C6 N9 C5 115.35(11) . . ?
H10b N10 H10a 120.2(16) . . ?
C4 N10 H10a 118.7(11) . . ?
C4 N10 H10b 120.3(11) . . ?
H11b N11 H11a 121.9(19) . . ?
C5 N11 H11a 120.2(13) . . ?
C5 N11 H11b 117.8(14) . . ?
H12b N12 H12a 119.9(17) . . ?
C6 N12 H12a 116.6(11) . . ?
C6 N12 H12b 122.6(12) . . ?
C7 N13 Zn2 125.43(8) . . ?
C9 N13 Zn2 117.82(8) . . ?
C9 N13 C7 114.86(10) . . ?
C8 N14 C7 115.03(11) . . ?
C9 N15 C8 115.44(11) . . ?
H16b N16 H16a 119.2(16) . . ?
C7 N16 H16a 119.9(11) . . ?
C7 N16 H16b 117.8(12) . . ?
H17b N17 H17a 118.3(18) . . ?
C8 N17 H17a 119.7(13) . . ?
C8 N17 H17b 121.9(13) . . ?
H18b N18 H18a 120.8(17) . . ?
C9 N18 H18a 118.0(12) . . ?
C9 N18 H18b 120.8(12) . . ?
C10 N19 Zn3 121.39(8) . . ?
C12 N19 Zn3 122.23(8) . . ?
C12 N19 C10 114.68(10) . . ?
C11 N20 C10 115.67(11) . . ?
C12 N21 C11 115.88(11) . . ?
H22b N22 H22a 117.0(17) . . ?
C10 N22 H22a 119.6(12) . . ?
C10 N22 H22b 122.4(12) . . ?
H23b N23 H23a 119.3(18) . . ?
C11 N23 H23a 119.9(13) . . ?
C11 N23 H23b 120.8(13) . . ?
H24b N24 H24a 124.2(17) . . ?
C12 N24 H24a 115.9(12) . . ?
C12 N24 H24b 119.9(12) . . ?
N2 C1 N1 124.33(11) . . ?
N4 C1 N1 118.52(12) . . ?
N4 C1 N2 117.15(12) . . ?
N3 C2 N2 124.85(12) . . ?
N5 C2 N2 116.82(13) . . ?
N5 C2 N3 118.32(13) . . ?
N3 C3 N1 124.18(12) . . ?
N6 C3 N1 118.40(12) . . ?
N6 C3 N3 117.40(12) . . ?
N8 C4 N7 124.44(12) . . ?
N10 C4 N7 117.68(12) . . ?
N10 C4 N8 117.88(12) . . ?
N9 C5 N8 125.05(12) . . ?
N11 C5 N8 117.15(13) . . ?
N11 C5 N9 117.77(13) . . ?
N9 C6 N7 124.30(11) . . ?
N12 C6 N7 117.99(12) . . ?
N12 C6 N9 117.69(12) . . ?
N14 C7 N13 124.55(11) . . ?
N16 C7 N13 117.78(12) . . ?
N16 C7 N14 117.68(12) . . ?
N15 C8 N14 125.22(12) . . ?
N17 C8 N14 117.15(13) . . ?
N17 C8 N15 117.60(12) . . ?
N15 C9 N13 124.01(11) . . ?
N18 C9 N13 118.27(12) . . ?
N18 C9 N15 117.71(12) . . ?
N20 C10 N19 124.70(12) . . ?
N22 C10 N19 117.97(12) . . ?
N22 C10 N20 117.31(12) . . ?
N21 C11 N20 124.70(11) . . ?
N23 C11 N20 117.18(12) . . ?
N23 C11 N21 118.12(13) . . ?
N21 C12 N19 124.26(11) . . ?
N24 C12 N19 118.60(12) . . ?
N24 C12 N21 117.14(12) . . ?

loop_
_geom_bond_atom_site_label_1
_geom_bond_atom_site_label_2
_geom_bond_distance
_geom_bond_site_symmetry_2
_geom_bond_publ_flag
Zn1 Cl1 2.2616(3) . ?
Zn1 Cl2 2.3151(4) . ?
Zn1 O1 1.9254(10) . ?
Zn1 N1 2.0306(11) . ?
Zn2 O1 1.9470(10) . ?
Zn2 O2 1.9456(9) . ?
Zn2 N7 2.0581(11) . ?
Zn2 N13 2.0446(10) . ?
Zn3 Cl3 2.3159(3) . ?
Zn3 Cl4 2.2458(3) . ?
Zn3 O2 1.9352(9) . ?
Zn3 N19 2.0348(11) . ?
O1 H1 0.91(2) . ?
O2 H2 0.94(2) . ?
N1 C1 1.3601(16) . ?
N1 C3 1.3661(16) . ?
N2 C1 1.3323(16) . ?
N2 C2 1.3455(17) . ?
N3 C2 1.3480(17) . ?
N3 C3 1.3337(17) . ?
N4 H4a 0.96(3) . ?
N4 H4b 0.96(2) . ?
N4 C1 1.3365(18) . ?
N5 H5a 0.99(2) . ?
N5 H5b 0.95(3) . ?
N5 C2 1.3293(18) . ?
N6 H6a 0.96(2) . ?
N6 H6b 0.98(3) . ?
N6 C3 1.3380(17) . ?
N7 C4 1.3628(16) . ?
N7 C6 1.3668(16) . ?
N8 C4 1.3299(16) . ?
N8 C5 1.3496(17) . ?
N9 C5 1.3435(17) . ?
N9 C6 1.3332(16) . ?
N10 H10a 0.97(2) . ?
N10 H10b 0.98(2) . ?
N10 C4 1.3392(17) . ?
N11 H11a 1.00(2) . ?
N11 H11b 0.94(3) . ?
N11 C5 1.3327(18) . ?
N12 H12a 0.96(3) . ?
N12 H12b 0.97(2) . ?
N12 C6 1.3347(18) . ?
N13 C7 1.3608(16) . ?
N13 C9 1.3661(16) . ?
N14 C7 1.3317(16) . ?
N14 C8 1.3522(17) . ?
N15 C8 1.3459(17) . ?
N15 C9 1.3328(16) . ?
N16 H16a 1.00(2) . ?
N16 H16b 0.93(3) . ?
N16 C7 1.3408(17) . ?
N17 H17a 0.99(2) . ?
N17 H17b 0.93(2) . ?
N17 C8 1.3288(18) . ?
N18 H18a 0.97(2) . ?
N18 H18b 0.99(2) . ?
N18 C9 1.3341(17) . ?
N19 C10 1.3639(16) . ?
N19 C12 1.3665(16) . ?
N20 C10 1.3324(16) . ?
N20 C11 1.3455(17) . ?
N21 C11 1.3460(16) . ?
N21 C12 1.3353(16) . ?
N22 H22a 0.94(2) . ?
N22 H22b 0.99(2) . ?
N22 C10 1.3355(18) . ?
N23 H23a 0.94(2) . ?
N23 H23b 0.95(2) . ?
N23 C11 1.3308(17) . ?
N24 H24a 0.96(2) . ?
N24 H24b 0.99(2) . ?
N24 C12 1.3357(17) . ?

loop_
_geom_hbond_atom_site_label_D
_geom_hbond_atom_site_label_H
_geom_hbond_atom_site_label_A
_geom_hbond_distance_DH
_geom_hbond_distance_HA
_geom_hbond_distance_DA
_geom_hbond_angle_DHA
_geom_hbond_site_symmetry_A
O1 H1 Cl2 0.91(2) 2.27(3) 3.0652(11) 145(2) 2_666
O2 H2 Cl3 0.94(2) 2.25(2) 3.0923(10) 149.1(18) 2_665
N4 H4a Cl1 0.96(3) 2.28(3) 3.2309(16) 170.9(18) .
N4 H4b Cl2 0.96(2) 2.38(2) 3.2915(14) 157.3(16) 2_676
N5 H5a N14 0.99(2) 2.09(3) 3.0737(19) 178(2) 1_665
N5 H5b Cl1 0.95(3) 2.47(3) 3.2725(14) 142.2(19) 1_655
N6 H6a N15 0.96(2) 2.15(2) 3.1124(18) 177.7(16) 1_655
N6 H6b O1 0.98(3) 2.34(3) 3.2392(18) 151.8(17) .
N10 H10b Cl3 0.98(2) 2.34(2) 3.2847(15) 162.2(18) 2_665
N11 H11a Cl3 1.00(2) 2.43(2) 3.2843(14) 144.1(17) 2_675
N11 H11b N20 0.94(3) 2.05(3) 2.9913(18) 172(2) 1_465
N12 H12a N21 0.96(3) 2.02(3) 2.9714(18) 171.0(19) 1_565
N16 H16a Cl2 1.00(2) 2.45(2) 3.3677(15) 152.0(19) 2_666
N17 H17a Cl2 0.99(2) 2.44(2) 3.2903(14) 143.3(17) 2_566
N17 H17b N2 0.93(2) 2.05(2) 2.9824(19) 175.3(18) 1_445
N18 H18a N3 0.97(2) 2.08(3) 3.0378(18) 169.0(19) 1_455
N18 H18b O1 0.99(2) 2.64(2) 3.4763(19) 142.9(16) .
N22 H22a Cl3 0.94(2) 2.48(2) 3.3597(15) 154.5(17) 2_765
N22 H22b Cl4 0.99(2) 2.30(2) 3.2651(16) 162.8(18) .
N23 H23a N8 0.94(2) 2.08(2) 3.0191(18) 176.7(18) 1_645
N23 H23b Cl4 0.95(2) 2.57(2) 3.3963(14) 145.9(17) 1_545
N24 H24a N9 0.96(2) 2.10(2) 3.0602(18) 174.0(18) 1_545
N24 H24b O2 0.99(2) 2.17(2) 3.1102(18) 158.6(17) .

loop_
_geom_torsion_atom_site_label_1
_geom_torsion_atom_site_label_2
_geom_torsion_atom_site_label_3
_geom_torsion_atom_site_label_4
_geom_torsion
_geom_torsion_site_symmetry_1
_geom_torsion_site_symmetry_2
_geom_torsion_site_symmetry_3
_geom_torsion_site_symmetry_4
_geom_torsion_publ_flag
Zn1 N1 C1 N2 171.72(9) . . . . ?
Zn1 N1 C1 N4 -8.07(11) . . . . ?
Zn1 N1 C3 N3 -170.05(9) . . . . ?
Zn1 N1 C3 N6 8.39(11) . . . . ?
Zn2 N7 C4 N8 144.51(10) . . . . ?
Zn2 N7 C4 N10 -34.69(11) . . . . ?
Zn2 N7 C6 N9 -151.89(9) . . . . ?
Zn2 N7 C6 N12 26.64(11) . . . . ?
Zn2 N13 C7 N14 -154.40(10) . . . . ?
Zn2 N13 C7 N16 25.09(11) . . . . ?
Zn2 N13 C9 N15 154.67(9) . . . . ?
Zn2 N13 C9 N18 -24.08(10) . . . . ?
Zn3 N19 C10 N20 -166.99(9) . . . . ?
Zn3 N19 C10 N22 11.55(11) . . . . ?
Zn3 N19 C12 N21 167.66(9) . . . . ?
Zn3 N19 C12 N24 -12.30(11) . . . . ?
N1 C1 N2 C2 -1.79(15) . . . . ?
N1 C3 N3 C2 -1.19(15) . . . . ?
N2 C1 N1 C3 2.62(15) . . . . ?
N2 C2 N3 C3 2.17(16) . . . . ?
N3 C2 N2 C1 -0.76(17) . . . . ?
N3 C3 N1 C1 -1.02(15) . . . . ?
N4 C1 N1 C3 -177.17(12) . . . . ?
N4 C1 N2 C2 178.00(13) . . . . ?
N5 C2 N2 C1 178.93(13) . . . . ?
N5 C2 N3 C3 -177.51(14) . . . . ?
N6 C3 N1 C1 177.41(12) . . . . ?
N6 C3 N3 C2 -179.64(12) . . . . ?
N7 C4 N8 C5 7.61(15) . . . . ?
N7 C6 N9 C5 3.39(15) . . . . ?
N8 C4 N7 C6 -11.71(15) . . . . ?
N8 C5 N9 C6 -8.27(16) . . . . ?
N9 C5 N8 C4 3.09(16) . . . . ?
N9 C6 N7 C4 5.79(15) . . . . ?
N10 C4 N7 C6 169.09(12) . . . . ?
N10 C4 N8 C5 -173.19(12) . . . . ?
N11 C5 N8 C4 -178.80(13) . . . . ?
N11 C5 N9 C6 173.64(14) . . . . ?
N12 C6 N7 C4 -175.68(13) . . . . ?
N12 C6 N9 C5 -175.14(13) . . . . ?
N13 C7 N14 C8 -2.59(15) . . . . ?
N13 C9 N15 C8 4.53(15) . . . . ?
N14 C7 N13 C9 9.50(15) . . . . ?
N14 C8 N15 C9 3.47(16) . . . . ?
N15 C8 N14 C7 -4.41(16) . . . . ?
N15 C9 N13 C7 -10.53(15) . . . . ?
N16 C7 N13 C9 -171.01(12) . . . . ?
N16 C7 N14 C8 177.92(12) . . . . ?
N17 C8 N14 C7 177.95(13) . . . . ?
N17 C8 N15 C9 -178.90(13) . . . . ?
N18 C9 N13 C7 170.73(12) . . . . ?
N18 C9 N15 C8 -176.72(12) . . . . ?
N19 C10 N20 C11 -1.13(16) . . . . ?
N19 C12 N21 C11 -0.39(15) . . . . ?
N20 C10 N19 C12 -1.52(16) . . . . ?
N20 C11 N21 C12 -2.68(16) . . . . ?
N21 C11 N20 C10 3.40(16) . . . . ?
N21 C12 N19 C10 2.33(15) . . . . ?
N22 C10 N19 C12 177.02(13) . . . . ?
N22 C10 N20 C11 -179.68(13) . . . . ?
N23 C11 N20 C10 -176.32(13) . . . . ?
N23 C11 N21 C12 177.03(13) . . . . ?
N24 C12 N19 C10 -177.63(13) . . . . ?
N24 C12 N21 C11 179.57(12) . . . . ?

loop_
_restr_U_iso_atom_site_label
_restr_U_iso_weight_param
H2 0.0100

loop_
_exptl_oxdiff_crystal_face_indexfrac_h
_exptl_oxdiff_crystal_face_indexfrac_k
_exptl_oxdiff_crystal_face_indexfrac_l
_exptl_oxdiff_crystal_face_x
_exptl_oxdiff_crystal_face_y
_exptl_oxdiff_crystal_face_z
-0.0015 -0.9992 1.9983 -0.2015 -0.2447 -0.0383
1.9989 -0.0023 -1.0013 0.1857 0.0950 -0.2706
-1.9989 0.0023 1.0013 -0.1857 -0.0950 0.2706
0.0028 1.9987 -0.9984 0.3035 0.1506 0.1224
-0.0028 -1.9987 0.9984 -0.3035 -0.1506 -0.1224
0.9981 -1.0005 -0.0015 -0.0589 -0.0278 -0.1965
1.0008 0.9982 -0.9999 0.2446 0.1228 -0.0741
-0.9981 1.0005 0.0015 0.0589 0.0278 0.1965
-0.0026 -1.9988 -1.0004 -0.2372 0.0753 -0.1529
0.0026 1.9988 1.0004 0.2372 -0.0753 0.1529
2.0013 1.9966 0.9984 0.3898 -0.0933 -0.1025
-0.9994 0.0011 0.0010 -0.0763 0.0090 0.1277
0.9994 -0.0011 -0.0010 0.0763 -0.0090 -0.1277
-2.0013 -1.9966 -0.9984 -0.3898 0.0933 0.1025
2.0000 0.9972 0.9979 0.2546 -0.1121 -0.1713
-0.0012 -0.9994 -0.9999 -0.1020 0.0942 -0.0841
-1.9974 1.0016 0.0024 -0.0174 0.0368 0.3242
1.9987 -0.0022 0.9974 0.1194 -0.1310 -0.2401
1.9974 -1.0016 -0.0024 0.0174 -0.0368 -0.3242
1.0005 0.9984 1.9983 0.1452 -0.2161 -0.0283
-0.9969 2.0000 2.0007 0.1278 -0.1793 0.2959
-1.0005 -0.9984 -1.9983 -0.1452 0.2161 0.0283
-0.0001 0.0001 0.9994 -0.0331 -0.1130 0.0153
0.0001 -0.0001 -0.9994 0.0331 0.1130 -0.0153
